data_2101530
loop_
_publ_author_name
'Suwi\'nska, K.'
'Kutner, A.'

_publ_section_title
;
 Crystal and molecular structure of 1,25-dihydroxycholecalciferol
;
_journal_issue 3
_journal_name_full 'Acta Crystallographica Section B'
_journal_page_first 550
_journal_page_last 554
_journal_paper_doi 10.1107/S0108768195017071
_journal_volume 52
_journal_year 1996
_chemical_formula_sum 'C27 H50 O6'
_chemical_formula_weight 470.67
_chemical_name_systematic
;
 ?
;
_space_group_IT_number 19
_symmetry_cell_setting orthorhombic
_symmetry_space_group_name_Hall 'P 2ac 2ab'
_symmetry_space_group_name_H-M 'P 21 21 21'
_audit_creation_method SHELXL
_cell_angle_alpha 90.00
_cell_angle_beta 90.00
_cell_angle_gamma 90.00
_cell_formula_units_Z 4
_cell_length_a 6.234(2)
_cell_length_b 15.628(3)
_cell_length_c 30.749(10)
_cell_measurement_reflns_used 20
_cell_measurement_temperature 293(2)
_cell_measurement_theta_max 16
_cell_measurement_theta_min 8
_cell_volume 2995.7(15)
_computing_structure_refinement 'SHELXL-93 (Sheldrick, 1993)'
_computing_structure_solution 'SHELXS-86 (Sheldrick, 1990)'
_diffrn_ambient_temperature 293(2)
_diffrn_measurement_device 'Enraf-Nonius CAD-4'
_diffrn_measurement_method \w-2\q
_diffrn_radiation_monochromator graphite
_diffrn_radiation_source 'fine-focus sealed tube'
_diffrn_radiation_type CuK\a
_diffrn_radiation_wavelength 1.54178
_diffrn_reflns_av_R_equivalents 0.0000
_diffrn_reflns_av_sigmaI/netI 0.1699
_diffrn_reflns_limit_h_max 0
_diffrn_reflns_limit_h_min -7
_diffrn_reflns_limit_k_max 19
_diffrn_reflns_limit_k_min 0
_diffrn_reflns_limit_l_max 0
_diffrn_reflns_limit_l_min -38
_diffrn_reflns_number 3412
_diffrn_reflns_theta_max 76.61
_diffrn_reflns_theta_min 2.87
_diffrn_standards_decay_% +-0.5
_diffrn_standards_interval_time 60
_diffrn_standards_number 3
_exptl_absorpt_coefficient_mu 0.572
_exptl_absorpt_correction_type none
_exptl_crystal_colour colourless
_exptl_crystal_density_diffrn 1.044
_exptl_crystal_description needle
_exptl_crystal_F_000 1040
_exptl_crystal_size_max 0.65
_exptl_crystal_size_mid 0.20
_exptl_crystal_size_min 0.15
_refine_diff_density_max 0.350
_refine_diff_density_min -0.238
_refine_ls_abs_structure_details 'Flack H D (1983), Acta Cryst. A39, 876-881'
_refine_ls_abs_structure_Flack -1.1(9)
_refine_ls_extinction_coef 0.0029(5)
_refine_ls_extinction_method SHELXL
_refine_ls_goodness_of_fit_all 0.974
_refine_ls_goodness_of_fit_obs 1.212
_refine_ls_hydrogen_treatment
;H atoms were included in idealized positions except for OH and H~2~O
H atoms, which were located from difference density maps. All H atoms were
refined using a riding model
;
_refine_ls_matrix_type full
_refine_ls_number_parameters 308
_refine_ls_number_reflns 2637
_refine_ls_number_restraints 0
_refine_ls_restrained_S_all 1.102
_refine_ls_restrained_S_obs 1.212
_refine_ls_R_factor_all 0.2232
_refine_ls_R_factor_obs 0.0803
_refine_ls_shift/esd_max -0.001
_refine_ls_shift/esd_mean 0.000
_refine_ls_structure_factor_coef Fsqd
_refine_ls_weighting_details 'w=1/[\s^2^(Fo^2^)+(0.1038P)^2^+0.0000P] where P=(Fo^2^+2Fc^2^)/3'
_refine_ls_weighting_scheme calc
_refine_ls_wR_factor_all 0.2751
_refine_ls_wR_factor_obs 0.1854
_reflns_number_observed 1436
_reflns_number_total 3412
_reflns_observed_criterion >2sigma(I)
_cod_data_source_file na0072.cif
_cod_data_source_block vitd3
_cod_depositor_comments
;
The following automatic conversions were performed:

'_refine_ls_weighting_scheme' value 'calc
w=1/[\s^2^(Fo^2^)+(0.1038P)^2^+0.0000P] where P=(Fo^2^+2Fc^2^)/3' was
changed to 'calc'. New tag '_refine_ls_weighting_details' was
created. The value of the new tag was set to
'w=1/[\s^2^(Fo^2^)+(0.1038P)^2^+0.0000P] where P=(Fo^2^+2Fc^2^)/3'.

Automatic conversion script
Id: cif_fix_values 3143 2015-03-26 13:38:13Z robertas 
;
_cod_database_code 2101530

loop_
_symmetry_equiv_pos_as_xyz
'x, y, z'
'-x+1/2, -y, z+1/2'
'-x, y+1/2, -z+1/2'
'x+1/2, -y+1/2, -z'

loop_
_atom_site_aniso_label
_atom_site_aniso_U_11
_atom_site_aniso_U_22
_atom_site_aniso_U_33
_atom_site_aniso_U_12
_atom_site_aniso_U_13
_atom_site_aniso_U_23
O(1) 0.055(5) 0.069(5) 0.049(3) 0.001(4) 0.004(3) -0.011(3)
C(1) 0.035(5) 0.045(5) 0.044(4) -0.002(4) 0.005(4) 0.008(4)
C(2) 0.047(6) 0.052(5) 0.040(4) -0.010(5) 0.008(4) -0.003(4)
C(3) 0.068(7) 0.049(5) 0.037(4) 0.008(6) 0.000(5) 0.017(4)
O(3) 0.049(4) 0.104(6) 0.044(3) -0.017(4) -0.004(3) 0.006(4)
C(4) 0.057(6) 0.038(4) 0.058(5) 0.005(5) 0.000(5) -0.001(4)
C(5) 0.040(5) 0.031(4) 0.038(4) -0.004(4) -0.004(4) 0.004(3)
C(10) 0.049(6) 0.044(5) 0.031(4) -0.001(4) 0.005(4) 0.002(3)
C(19) 0.056(7) 0.100(8) 0.039(4) 0.008(7) -0.011(5) -0.004(5)
C(6) 0.030(5) 0.050(5) 0.037(4) 0.001(4) -0.001(4) 0.005(4)
C(7) 0.040(5) 0.048(5) 0.039(4) -0.002(5) 0.004(4) -0.005(4)
C(8) 0.047(5) 0.050(5) 0.034(4) 0.002(5) -0.001(4) -0.004(4)
C(9) 0.034(5) 0.077(6) 0.041(4) 0.007(5) 0.002(4) 0.010(4)
C(11) 0.047(6) 0.067(6) 0.051(5) 0.011(5) 0.009(5) -0.005(4)
C(12) 0.023(4) 0.054(5) 0.039(4) 0.013(4) 0.008(4) 0.012(4)
C(13) 0.023(4) 0.044(4) 0.035(4) -0.002(4) 0.003(3) 0.010(3)
C(14) 0.038(5) 0.039(4) 0.036(4) 0.002(4) 0.001(4) 0.009(3)
C(15) 0.085(7) 0.042(5) 0.037(4) 0.017(5) 0.009(5) 0.001(4)
C(16) 0.063(6) 0.046(5) 0.043(4) 0.021(5) -0.004(5) -0.003(4)
C(17) 0.037(5) 0.048(5) 0.038(4) -0.006(4) -0.003(4) -0.002(4)
C(18) 0.037(5) 0.056(5) 0.055(5) -0.006(5) 0.005(4) 0.004(4)
C(20) 0.044(5) 0.040(4) 0.034(4) 0.005(4) -0.005(4) 0.000(3)
C(21) 0.088(8) 0.095(7) 0.035(4) 0.042(7) -0.004(5) 0.006(5)
C(22) 0.073(7) 0.061(6) 0.049(5) 0.000(6) -0.004(5) 0.002(4)
C(23) 0.074(7) 0.045(5) 0.040(4) 0.008(5) -0.002(5) 0.000(4)
C(24) 0.068(7) 0.049(5) 0.038(4) 0.006(5) -0.017(5) 0.000(4)
C(25) 0.046(5) 0.043(4) 0.031(4) 0.009(4) 0.001(4) -0.001(3)
O(25) 0.060(4) 0.052(4) 0.046(3) 0.016(3) -0.003(3) 0.007(3)
C(26) 0.091(9) 0.090(7) 0.059(6) 0.036(7) 0.019(6) 0.023(6)
C(27) 0.074(8) 0.077(7) 0.074(6) 0.008(7) -0.026(7) -0.003(6)
O(w1) 0.135(7) 0.086(5) 0.046(3) -0.030(5) 0.013(4) 0.001(3)

loop_
_atom_site_label
_atom_site_fract_x
_atom_site_fract_y
_atom_site_fract_z
_atom_site_U_iso_or_equiv
_atom_site_thermal_displace_type
_atom_site_calc_flag
_atom_site_refinement_flags
_atom_site_occupancy
_atom_site_type_symbol
O(1) 0.8885(10) 0.7624(4) 0.8743(2) 0.058(2) Uani d . 1 O
H(1) 0.793(16) 0.735(7) 0.869(3) 0.069 Uiso d . 1 H
C(1) 1.0838(13) 0.7214(5) 0.8613(2) 0.041(2) Uani d . 1 C
H(1a) 1.1992(13) 0.7635(5) 0.8644(2) 0.049 Uiso calc R 1 H
C(2) 1.1356(14) 0.6473(5) 0.8916(2) 0.046(2) Uani d . 1 C
H(2a) 1.0196(14) 0.6060(5) 0.8904(2) 0.055 Uiso calc R 1 H
H(2b) 1.1447(14) 0.6686(5) 0.9211(2) 0.055 Uiso calc R 1 H
C(3) 1.3466(16) 0.6024(5) 0.8799(2) 0.051(2) Uani d . 1 C
H(3a) 1.3615(16) 0.5510(5) 0.8978(2) 0.061 Uiso calc R 1 H
O(3) 1.5256(10) 0.6569(5) 0.8875(2) 0.066(2) Uani d . 1 O
H(3) 1.513(16) 0.666(6) 0.917(3) 0.079 Uiso d . 1 H
C(4) 1.3460(16) 0.5765(5) 0.8324(2) 0.051(2) Uani d . 1 C
H(4a) 1.2494(16) 0.5284(5) 0.8288(2) 0.061 Uiso calc R 1 H
H(4b) 1.4889(16) 0.5572(5) 0.8246(2) 0.061 Uiso calc R 1 H
C(5) 1.2797(13) 0.6465(5) 0.8011(2) 0.036(2) Uani d . 1 C
C(10) 1.0814(14) 0.6936(5) 0.8141(2) 0.041(2) Uani d . 1 C
C(19) 0.9152(16) 0.7070(6) 0.7887(3) 0.065(3) Uani d . 1 C
H(19a) 0.9157(16) 0.6866(6) 0.7603(3) 0.078 Uiso calc R 1 H
H(19b) 0.7970(16) 0.7370(6) 0.7991(3) 0.078 Uiso calc R 1 H
C(6) 1.3858(13) 0.6611(5) 0.7650(2) 0.039(2) Uani d . 1 C
H(6) 1.4995(13) 0.6243(5) 0.7592(2) 0.047 Uiso calc R 1 H
C(7) 1.3465(14) 0.7280(5) 0.7330(2) 0.042(2) Uani d . 1 C
H(7) 1.2366(14) 0.7662(5) 0.7394(2) 0.051 Uiso calc R 1 H
C(8) 1.4507(14) 0.7408(5) 0.6954(2) 0.043(2) Uani d . 1 C
C(9) 1.6378(14) 0.6868(6) 0.6792(2) 0.050(2) Uani d . 1 C
H(9a) 1.6505(14) 0.6360(6) 0.6971(2) 0.061 Uiso calc R 1 H
H(9b) 1.7696(14) 0.7193(6) 0.6820(2) 0.061 Uiso calc R 1 H
C(11) 1.6088(16) 0.6600(6) 0.6316(2) 0.055(2) Uani d . 1 C
H(11a) 1.7411(16) 0.6340(6) 0.6215(2) 0.066 Uiso calc R 1 H
H(11b) 1.4974(16) 0.6167(6) 0.6301(2) 0.066 Uiso calc R 1 H
C(12) 1.5495(12) 0.7330(5) 0.6008(2) 0.039(2) Uani d . 1 C
H(12a) 1.6698(12) 0.7720(5) 0.5982(2) 0.047 Uiso calc R 1 H
H(12b) 1.5187(12) 0.7100(5) 0.5721(2) 0.047 Uiso calc R 1 H
C(13) 1.3562(12) 0.7808(5) 0.6175(2) 0.034(2) Uani d . 1 C
C(14) 1.4018(13) 0.8132(4) 0.6642(2) 0.037(2) Uani d . 1 C
H(14) 1.5320(13) 0.8482(4) 0.6624(2) 0.045 Uiso calc R 1 H
C(15) 1.2195(16) 0.8739(5) 0.6751(2) 0.055(3) Uani d . 1 C
H(15a) 1.2632(16) 0.9159(5) 0.6965(2) 0.066 Uiso calc R 1 H
H(15b) 1.0953(16) 0.8430(5) 0.6858(2) 0.066 Uiso calc R 1 H
C(16) 1.1714(16) 0.9171(5) 0.6301(2) 0.051(2) Uani d . 1 C
H(16a) 1.0198(16) 0.9130(5) 0.6234(2) 0.061 Uiso calc R 1 H
H(16b) 1.2111(16) 0.9771(5) 0.6309(2) 0.061 Uiso calc R 1 H
C(17) 1.3069(14) 0.8687(5) 0.5953(2) 0.041(2) Uani d . 1 C
H(17) 1.4437(14) 0.8992(5) 0.5928(2) 0.049 Uiso calc R 1 H
C(18) 1.1547(13) 0.7240(5) 0.6154(3) 0.050(2) Uani d . 1 C
H(18a) 1.168(4) 0.678(2) 0.6359(12) 0.074 Uiso calc R 1 H
H(18b) 1.140(5) 0.701(3) 0.5866(5) 0.074 Uiso calc R 1 H
H(18c) 1.0304(16) 0.7577(9) 0.6222(17) 0.074 Uiso calc R 1 H
C(20) 1.2025(14) 0.8695(5) 0.5494(2) 0.039(2) Uani d . 1 C
H(20) 1.0737(14) 0.8337(5) 0.5505(2) 0.047 Uiso calc R 1 H
C(21) 1.3518(18) 0.8323(6) 0.5149(2) 0.073(3) Uani d . 1 C
H(21a) 1.281(4) 0.833(4) 0.4871(5) 0.109 Uiso calc R 1 H
H(21b) 1.388(8) 0.7744(15) 0.5225(11) 0.109 Uiso calc R 1 H
H(21c) 1.480(5) 0.866(3) 0.5133(15) 0.109 Uiso calc R 1 H
C(22) 1.1324(18) 0.9607(5) 0.5378(2) 0.061(3) Uani d . 1 C
H(22a) 1.0399(18) 0.9819(5) 0.5607(2) 0.073 Uiso calc R 1 H
H(22b) 1.2587(18) 0.9970(5) 0.5371(2) 0.073 Uiso calc R 1 H
C(23) 1.0152(16) 0.9700(5) 0.4947(2) 0.053(2) Uani d . 1 C
H(23a) 1.1169(16) 0.9633(5) 0.4711(2) 0.064 Uiso calc R 1 H
H(23b) 0.9092(16) 0.9248(5) 0.4922(2) 0.064 Uiso calc R 1 H
C(24) 0.9042(16) 1.0561(5) 0.4905(2) 0.052(2) Uani d . 1 C
H(24a) 0.7869(16) 1.0574(5) 0.5112(2) 0.062 Uiso calc R 1 H
H(24b) 1.0056(16) 1.1000(5) 0.4992(2) 0.062 Uiso calc R 1 H
C(25) 0.8154(14) 1.0808(5) 0.4465(2) 0.040(2) Uani d . 1 C
O(25) 0.7027(10) 1.1619(3) 0.4541(2) 0.053(2) Uani d . 1 O
H(25) 0.682(14) 1.186(3) 0.4308(3) 0.079 Uiso calc R 1 H
C(26) 0.9829(19) 1.0936(7) 0.4133(3) 0.080(3) Uani d . 1 C
H(26a) 1.049(8) 1.0396(9) 0.4065(16) 0.120 Uiso calc R 1 H
H(26b) 1.090(6) 1.132(3) 0.4243(9) 0.120 Uiso calc R 1 H
H(26c) 0.920(3) 1.117(4) 0.3875(8) 0.120 Uiso calc R 1 H
C(27) 0.6504(18) 1.0180(6) 0.4304(3) 0.075(3) Uani d . 1 C
H(27a) 0.719(3) 0.9645(15) 0.424(2) 0.112 Uiso calc R 1 H
H(27b) 0.583(8) 1.040(2) 0.4047(13) 0.112 Uiso calc R 1 H
H(27c) 0.544(6) 1.009(3) 0.4525(9) 0.112 Uiso calc R 1 H
O(w1) 1.5800(13) 0.6838(4) 0.9751(2) 0.089(3) Uani d . 1 O
H(w1a) 1.5097(13) 0.6800(4) 1.0020(2) 0.134 Uiso d R 1 H
H(w1b) 1.6183(13) 0.7400(4) 0.9704(2) 0.134 Uiso d R 1 H
O(w2) 0.022(8) 0.556(3) 0.2094(10) 0.273(18) Uiso d P 0.50 O
H(w2a) 0.106(8) 0.540(3) 0.2019(10) 0.409 Uiso d PR 0.50 H
H(w2b) 0.028(8) 0.620(3) 0.1990(10) 0.409 Uiso d PR 0.50 H
O(w3) 0.232(7) 0.564(2) 0.2269(11) 0.251(15) Uiso d P 0.50 O
H(w3a) 0.355(7) 0.562(2) 0.2420(11) 0.376 Uiso d PR 0.50 H
H(w3b) 0.249(7) 0.522(2) 0.1963(11) 0.376 Uiso d PR 0.50 H
O(w4) 0.449(8) 0.522(3) 0.2028(11) 0.290(19) Uiso d P 0.50 O
H(w4a) 0.436(8) 0.563(3) 0.2335(11) 0.435 Uiso d PR 0.50 H
H(w4b) 0.555(8) 0.483(3) 0.2104(11) 0.435 Uiso d PR 0.50 H
O(w5) 0.704(8) 0.551(2) 0.1978(11) 0.265(16) Uiso d P 0.50 O
H(w5a) 0.757(8) 0.521(2) 0.2285(11) 0.398 Uiso d PR 0.50 H
H(w5b) 0.550(8) 0.536(2) 0.1898(11) 0.398 Uiso d PR 0.50 H

loop_
_atom_type_symbol
_atom_type_description
_atom_type_scat_dispersion_real
_atom_type_scat_dispersion_imag
_atom_type_scat_source
C C 0.0181 0.0091 'International Tables Vol C Tables 4.2.6.8 and 6.1.1.4'
H H 0.0000 0.0000 'International Tables Vol C Tables 4.2.6.8 and 6.1.1.4'
O O 0.0492 0.0322 'International Tables Vol C Tables 4.2.6.8 and 6.1.1.4'

loop_
_geom_angle_atom_site_label_1
_geom_angle_atom_site_label_2
_geom_angle_atom_site_label_3
_geom_angle
O(1) C(1) C(10) 112.9(7)
O(1) C(1) C(2) 110.4(6)
C(10) C(1) C(2) 111.8(7)
C(1) C(2) C(3) 112.7(6)
O(3) C(3) C(4) 108.7(7)
O(3) C(3) C(2) 111.2(6)
C(4) C(3) C(2) 110.3(7)
C(3) C(4) C(5) 114.8(6)
C(6) C(5) C(10) 124.0(7)
C(6) C(5) C(4) 121.7(8)
C(10) C(5) C(4) 114.3(7)
C(19) C(10) C(5) 124.9(7)
C(19) C(10) C(1) 122.1(8)
C(5) C(10) C(1) 112.9(7)
C(5) C(6) C(7) 127.6(8)
C(8) C(7) C(6) 127.5(8)
C(7) C(8) C(14) 124.1(7)
C(7) C(8) C(9) 124.7(8)
C(14) C(8) C(9) 111.1(6)
C(8) C(9) C(11) 112.0(7)
C(12) C(11) C(9) 114.6(7)
C(13) C(12) C(11) 110.6(6)
C(12) C(13) C(18) 110.7(6)
C(12) C(13) C(14) 109.4(6)
C(18) C(13) C(14) 112.2(6)
C(12) C(13) C(17) 116.3(6)
C(18) C(13) C(17) 109.1(6)
C(14) C(13) C(17) 98.8(5)
C(8) C(14) C(15) 118.5(6)
C(8) C(14) C(13) 112.3(6)
C(15) C(14) C(13) 105.8(6)
C(14) C(15) C(16) 102.6(6)
C(17) C(16) C(15) 107.1(6)
C(20) C(17) C(16) 113.2(7)
C(20) C(17) C(13) 119.1(6)
C(16) C(17) C(13) 103.4(5)
C(21) C(20) C(22) 111.5(7)
C(21) C(20) C(17) 111.9(7)
C(22) C(20) C(17) 109.8(6)
C(23) C(22) C(20) 115.4(7)
C(24) C(23) C(22) 112.2(6)
C(25) C(24) C(23) 117.9(6)
O(25) C(25) C(26) 109.4(7)
O(25) C(25) C(27) 106.7(7)
C(26) C(25) C(27) 110.2(7)
O(25) C(25) C(24) 104.6(5)
C(26) C(25) C(24) 113.3(8)
C(27) C(25) C(24) 112.2(7)
O(w2) O(w3) O(w4) 123.(3)
O(w5) O(w4) O(w3) 135.(3)

loop_
_geom_bond_atom_site_label_1
_geom_bond_atom_site_label_2
_geom_bond_distance
O(1) C(1) 1.433(9)
C(1) C(10) 1.514(10)
C(1) C(2) 1.521(10)
C(2) C(3) 1.534(12)
C(3) O(3) 1.423(11)
C(3) C(4) 1.515(10)
C(4) C(5) 1.516(10)
C(5) C(6) 1.311(9)
C(5) C(10) 1.493(11)
C(10) C(19) 1.314(11)
C(6) C(7) 1.456(10)
C(7) C(8) 1.342(10)
C(8) C(14) 1.515(10)
C(8) C(9) 1.524(11)
C(9) C(11) 1.533(10)
C(11) C(12) 1.529(10)
C(12) C(13) 1.508(10)
C(13) C(18) 1.539(11)
C(13) C(14) 1.548(9)
C(13) C(17) 1.566(10)
C(14) C(15) 1.518(11)
C(15) C(16) 1.567(10)
C(16) C(17) 1.560(10)
C(17) C(20) 1.554(9)
C(20) C(21) 1.527(11)
C(20) C(22) 1.533(10)
C(22) C(23) 1.519(11)
C(23) C(24) 1.519(10)
C(24) C(25) 1.512(10)
C(25) O(25) 1.469(9)
C(25) C(26) 1.474(12)
C(25) C(27) 1.505(12)
O(w2) O(w3) 1.42(4)
O(w3) O(w4) 1.68(5)
O(w4) O(w5) 1.66(5)

loop_
_geom_torsion_atom_site_label_1
_geom_torsion_atom_site_label_2
_geom_torsion_atom_site_label_3
_geom_torsion_atom_site_label_4
_geom_torsion
O(1) C(1) C(2) C(3) -178.4(6)
C(10) C(1) C(2) C(3) 55.1(10)
C(1) C(2) C(3) O(3) 67.6(8)
C(1) C(2) C(3) C(4) -53.0(9)
O(3) C(3) C(4) C(5) -73.2(10)
C(2) C(3) C(4) C(5) 48.8(10)
C(3) C(4) C(5) C(6) 135.1(9)
C(3) C(4) C(5) C(10) -47.3(10)
C(6) C(5) C(10) C(19) 48.3(12)
C(4) C(5) C(10) C(19) -129.2(9)
C(6) C(5) C(10) C(1) -134.8(8)
C(4) C(5) C(10) C(1) 47.7(9)
O(1) C(1) C(10) C(19) 0.3(11)
C(2) C(1) C(10) C(19) 125.4(9)
O(1) C(1) C(10) C(5) -176.8(6)
C(2) C(1) C(10) C(5) -51.6(9)
C(10) C(5) C(6) C(7) 5.6(13)
C(4) C(5) C(6) C(7) -177.1(7)
C(5) C(6) C(7) C(8) -177.5(8)
C(6) C(7) C(8) C(14) -179.0(7)
C(6) C(7) C(8) C(9) -1.2(13)
C(7) C(8) C(9) C(11) 132.2(9)
C(14) C(8) C(9) C(11) -49.8(9)
C(8) C(9) C(11) C(12) 49.2(10)
C(9) C(11) C(12) C(13) -53.0(10)
C(11) C(12) C(13) C(18) -67.8(8)
C(11) C(12) C(13) C(14) 56.2(8)
C(11) C(12) C(13) C(17) 167.0(7)
C(7) C(8) C(14) C(15) -2.0(12)
C(9) C(8) C(14) C(15) 180.0(7)
C(7) C(8) C(14) C(13) -125.8(8)
C(9) C(8) C(14) C(13) 56.1(9)
C(12) C(13) C(14) C(8) -59.7(8)
C(18) C(13) C(14) C(8) 63.5(8)
C(17) C(13) C(14) C(8) 178.3(7)
C(12) C(13) C(14) C(15) 169.6(6)
C(18) C(13) C(14) C(15) -67.2(8)
C(17) C(13) C(14) C(15) 47.6(7)
C(8) C(14) C(15) C(16) -161.9(7)
C(13) C(14) C(15) C(16) -34.9(8)
C(14) C(15) C(16) C(17) 8.1(9)
C(15) C(16) C(17) C(20) 151.0(7)
C(15) C(16) C(17) C(13) 20.8(9)
C(12) C(13) C(17) C(20) 76.2(9)
C(18) C(13) C(17) C(20) -49.7(9)
C(14) C(13) C(17) C(20) -167.0(7)
C(12) C(13) C(17) C(16) -157.2(7)
C(18) C(13) C(17) C(16) 76.8(7)
C(14) C(13) C(17) C(16) -40.4(7)
C(16) C(17) C(20) C(21) 172.4(7)
C(13) C(17) C(20) C(21) -65.8(9)
C(16) C(17) C(20) C(22) 48.1(9)
C(13) C(17) C(20) C(22) 169.8(8)
C(21) C(20) C(22) C(23) 59.0(11)
C(17) C(20) C(22) C(23) -176.4(8)
C(20) C(22) C(23) C(24) 166.0(8)
C(22) C(23) C(24) C(25) 169.2(8)
C(23) C(24) C(25) O(25) 174.8(8)
C(23) C(24) C(25) C(26) -66.1(11)
C(23) C(24) C(25) C(27) 59.4(11)
O(w2) O(w3) O(w4) O(w5) 145.(4)
